data_7064414
loop_
_publ_author_name
'Wani, Aabid'
'Bhujbal, Shivkanya Madhavrao'
'Mehta, Kriti'
'Chourasiya, Sumit S.'
'Kathuria, Deepika'
'Gr\"utzmacher, Hansj\"org'
'W\"orle, Michael'
'Bharatam, Prasad V.'

_publ_section_title
;
 Aminoazine-Based Unsymmetric Multidentate Ligands in Mn(II &amp; I)
 Complexes and Application in Hydrophosphination Reactions
;
_journal_name_full 'New Journal of Chemistry'
_journal_paper_doi 10.1039/D6NJ00370B
_journal_year 2026
_chemical_formula_moiety 'C12 H17 Mn N5 O4'
_chemical_formula_sum 'C12 H17 Mn N5 O4'
_chemical_formula_weight 350.24
_space_group_crystal_system triclinic
_space_group_IT_number 2
_space_group_name_Hall '-P 1'
_space_group_name_H-M_alt 'P -1'
_atom_sites_solution_hydrogens mixed
_atom_sites_solution_primary dual
_audit_creation_date 2026-05-12
_audit_creation_method
;
Olex2 1.5
(compiled 2026.04.10 svn.r48fbca5a for OlexSys, GUI svn.r7537)
;
_audit_update_record
;
2026-05-14 deposited with the CCDC.	2026-05-21 downloaded from the CCDC.
;
_cell_angle_alpha 73.241(3)
_cell_angle_beta 83.832(3)
_cell_angle_gamma 60.862(3)
_cell_formula_units_Z 2
_cell_length_a 8.3343(3)
_cell_length_b 8.4136(3)
_cell_length_c 12.5945(4)
_cell_measurement_reflns_used 12519
_cell_measurement_temperature 100.00(10)
_cell_measurement_theta_max 79.0240
_cell_measurement_theta_min 3.6430
_cell_volume 738.05(5)
_computing_cell_refinement 'CrysAlisPro 1.171.44.140a (Rigaku OD, 2026)'
_computing_data_collection 'CrysAlisPro system (CCD 42.94a 64-bit (release 21-06-2023))'
_computing_data_reduction 'CrysAlisPro 1.171.44.140a (Rigaku OD, 2026)'
_computing_molecular_graphics 'Olex2 1.5 (Dolomanov et al., 2009)'
_computing_publication_material 'Olex2 1.5 (Dolomanov et al., 2009)'
_computing_structure_refinement 'XL  (Sheldrick, 2008)'
_computing_structure_solution 'SHELXT  (Sheldrick, 2015)'
_diffrn_ambient_environment N~2~
_diffrn_ambient_temperature 100.00(10)
_diffrn_detector 'Rigaku HyPix-6000 area detector'
_diffrn_detector_area_resol_mean 10.0
_diffrn_detector_type 'HPC area detector'
_diffrn_measured_fraction_theta_full 1.000
_diffrn_measured_fraction_theta_max 0.968
_diffrn_measurement_details
;
List of Runs (angles in degrees, time in seconds):

  # Type    Start    End  Width  t~exp~   \w     \q     \k     \f   Frames
#--------------------------------------------------------------------------
  1  \w      3.00  28.00   0.50    0.07    --   34.00  95.00 -99.42   50
  2  \w    -10.00  15.00   0.50    0.07    --   22.00  99.00   5.44   50
  3  \w      5.00  30.00   0.50    0.07    --   34.00  91.00  21.01   50
  4  \w    -60.00 -35.00   0.50    0.07    --   10.00 161.00 144.07   50
  5  \w     -8.00  17.00   0.50    0.07    --   22.00  99.00 179.90   50
  6  \w     10.00  35.00   0.50    0.07    --   38.00  89.00  67.27   50
  7  \w     32.00  57.00   0.50    0.07    --   50.00  76.00 122.07   50
  8  \w     36.00  62.00   0.50    0.07    --   50.00  74.00  82.29   52
  9  \w     35.00  61.00   0.50    0.07    --   58.00  77.00  28.69   52
 10  \w     91.00 139.00   0.50    0.29    --  113.25  77.00 120.00   96
 11  \w    105.00 178.00   0.50    0.29    --  113.25  77.00  30.00  146
 12  \w    103.00 171.00   0.50    0.29    --  113.25  77.00   0.00  136
 13  \w    139.00 164.00   0.50    0.29    --  113.25  77.00-180.00   50
 14  \w     92.00 131.00   0.50    0.29    --  113.25  77.00-180.00   78
 15  \w     31.00  57.00   0.50    0.07    --   54.00  77.00-122.10   52
 16  \w     36.00  62.00   0.50    0.07    --   58.00  76.00-152.88   52
 17  \w     48.00  76.00   0.50    0.07    --   47.37  38.00 -60.00   56
 18  \w     34.00  60.00   0.50    0.07    --   54.00  75.00 -90.53   52
 19  \w     37.00  63.00   0.50    0.07    --   58.00  76.00 -37.02   52
 20  \w     37.00  63.00   0.50    0.07    --   58.00  74.00  -8.23   52
 21  \w     96.00 122.00   0.50    0.07    --   54.00  74.00 -59.31   52
 22  \w     35.00  61.00   0.50    0.07    --   54.00  74.00 -59.31   52
 23  \w     41.00  66.00   0.50    0.07    --   62.00  74.00  45.39   50
 24  \w     45.00  71.00   0.50    0.07    --   66.00  73.00  70.26   52
 25  \w     40.00  66.00   0.50    0.07    --   62.00  76.00 104.70   52
 26  \w     56.00  82.00   0.50    0.07    --   78.00  75.00 124.82   52
 27  \w     45.00  71.00   0.50    0.07    --   66.00  73.00 137.82   52
 28  \w     41.00  66.00   0.50    0.07    --   62.00  74.00 172.17   50
 29  \w     97.00 178.00   0.50    0.29    --  113.25  61.00 150.00  162
 30  \w    118.00 144.00   0.50    0.29    --  113.25  45.00 -30.00   52
 31  \w    103.00 170.00   0.50    0.29    --  113.25  61.00 -60.00  134
 32  \w    102.00 139.00   0.50    0.29    --  113.25  61.00-120.00   74
 33  \w    103.00 150.00   0.50    0.29    --  113.25  61.00 -90.00   94
 34  \w    128.00 177.00   0.50    0.29    --  113.25  45.00-180.00   98
 35  \w    122.00 149.00   0.50    0.29    --  113.25  45.00 -90.00   54
 36  \w    105.00 177.00   0.50    0.29    --  113.25  45.00-120.00  144
 37  \w    153.00 178.00   0.50    0.29    --  113.25  45.00 -30.00   50
 38  \w    132.00 157.00   0.50    0.29    --  113.25  15.00-120.00   50
 39  \w    113.00 138.00   0.50    0.29    --  113.25  45.00   0.00   50
 40  \w    107.00 173.00   0.50    0.29    --  113.25  45.00 120.00  132
 41  \w    109.00 164.00   0.50    0.29    --  113.25  30.00  90.00  110
 42  \w     44.00  69.00   0.50    0.29    --  113.25 -61.00  30.00   50
 43  \w     69.00 105.00   0.50    0.29    --  113.25 -77.00  30.00   72
 44  \w     74.00 104.00   0.50    0.29    --  113.25 -77.00 -60.00   60
 45  \w     45.00  90.00   0.50    0.29    --  113.25 -77.00 -90.00   90
 46  \w     43.00  92.00   0.50    0.29    --  113.25 -77.00-150.00   98
 47  \w     43.00  70.00   0.50    0.29    --  113.25 -61.00 -60.00   54
 48  \w     45.00  70.00   0.50    0.29    --  113.25 -61.00 120.00   50
 49  \w     45.00  70.00   0.50    0.29    --  113.25 -61.00 150.00   50
 50  \w     95.00 135.00   0.50    0.29    --  113.25 125.00-107.00   80
 51  \w     99.00 124.00   0.50    0.29    --  113.25 148.00  57.00   50
 52  \w     43.00  69.00   0.50    0.29    --  113.25 -61.00  60.00   52
 53  \w     43.00  70.00   0.50    0.29    --  113.25 -61.00 -30.00   54
 54  \w     50.00 104.00   0.50    0.07    --   47.37-148.00   9.00  108
 55  \w     44.00 111.00   0.50    0.29    --  113.25-125.00-120.00  134
 56  \w     94.00 126.00   0.50    0.29    --  113.25-148.00   9.00   64
 57  \w     44.00  70.00   0.50    0.29    --  113.25-125.00   0.00   52
 58  \w     45.00  70.00   0.50    0.29    --  113.25-125.00  90.00   50
 59  \w     43.00  94.00   0.50    0.29    --  113.25 -95.00  30.00  102
 60  \w     83.00 108.00   0.50    0.29    --  113.25-125.00  90.00   50
 61  \w     55.00 101.00   0.50    0.29    --  113.25 -95.00 120.00   92
 62  \w     77.00 102.00   0.50    0.29    --  113.25-125.00 174.00   50
 63  \w     44.00  93.00   0.50    0.07    --   47.37-125.00 174.00   98
 64  \w     80.00 105.00   0.50    0.29    --  113.25 -95.00-120.00   50
 65  \w     65.00 105.00   0.50    0.29    --  113.25 -95.00-150.00   80
 66  \w    -26.00  25.00   0.50    0.07    --  -47.37  19.00  90.00  102
 67  \w   -102.00 -65.00   0.50    0.07    --  -47.37 148.00  57.00   74
 68  \w    -67.00 -27.00   0.50    0.07    --  -47.37 125.00-107.00   80
 69  \w    -72.00 -47.00   0.50    0.29    --  -91.75 125.00-107.00   50
 70  \w    -86.00 -38.00   0.50    0.07    --  -47.37 -19.00 -60.00   96
 71  \w    -73.00 -26.00   0.50    0.07    --  -47.37 -77.00 120.00   94
 72  \w    -62.00 -37.00   0.50    0.07    --  -47.37 -19.00 120.00   50
 73  \w   -121.00 -66.00   0.50    0.07    --  -47.37 -19.00 120.00  110
 74  \w    -52.00 -26.00   0.50    0.07    --  -47.37 -77.00 -30.00   52
 75  \w    -70.00 -35.00   0.50    0.07    --  -47.37 -38.00  30.00   70
 76  \w    -99.00 -62.00   0.50    0.07    --  -78.00 -59.00  53.99   74
 77  \w    -97.00 -71.00   0.50    0.29    --  -91.75 -77.00  60.00   52
 78  \w   -150.00-123.00   0.50    0.29    --  -91.75 -77.00  60.00   54
 79  \w    -96.00 -71.00   0.50    0.29    --  -91.75 -77.00  90.00   50
 80  \w    -94.00 -69.00   0.50    0.29    --  -91.75 -77.00   0.00   50
 81  \w    -98.00 -73.00   0.50    0.29    --  -91.75 -77.00-120.00   50
 82  \w    -68.00 -43.00   0.50    0.07    --  -66.00 -77.00-150.99   50
 83  \w    -94.00 -69.00   0.50    0.29    --  -91.75 -77.00-150.00   50
 84  \w    -95.00 -69.00   0.50    0.29    --  -91.75 -77.00-180.00   52
 85  \w   -126.00-100.00   0.50    0.07    --  -66.00 -77.00-150.99   52
 86  \w   -162.00-137.00   0.50    0.29    --  -91.75 -77.00-150.00   50
 87  \w    -89.00 -63.00   0.50    0.29    --  -86.00 -76.00-112.39   52
 88  \w    -98.00 -70.00   0.50    0.29    --  -91.75 -77.00 -60.00   56
 89  \w    -94.00 -64.00   0.50    0.29    --  -82.00 -75.00 -88.73   60
 90  \w    -84.00 -59.00   0.50    0.29    --  -82.00 -76.00 -61.68   50
 91  \w   -162.00-119.00   0.50    0.29    --  -90.00 -76.00  37.62   86
 92  \w    -94.00 -68.00   0.50    0.29    --  -90.00 -76.00  37.62   52
 93  \w    -96.00 -71.00   0.50    0.29    --  -91.75 -74.00  11.91   50
 94  \w    -86.00 -60.00   0.50    0.29    --  -82.00 -74.00  46.33   52
 95  \w    -85.00 -60.00   0.50    0.29    --  -82.00 -75.00  60.15   50
 96  \w   -101.00 -71.00   0.50    0.29    --  -91.75 -75.00 139.14   60
 97  \w   -161.00-124.00   0.50    0.29    --  -91.75 -75.00 139.14   74
 98  \w    -89.00 -62.00   0.50    0.29    --  -82.00 -73.00  15.52   54
 99  \w    -97.00 -71.00   0.50    0.29    --  -91.75 -71.00 -39.87   52
100  \w   -103.00 -71.00   0.50    0.29    --  -91.75 -71.00 -24.49   64
101  \w   -107.00 -72.00   0.50    0.29    --  -91.75 -72.00 -81.42   70
102  \w   -155.00-128.00   0.50    0.29    --  -91.75 -72.00 -81.42   54
103  \w    -94.00 -63.00   0.50    0.29    --  -82.00 -71.00 -14.02   62
104  \w    -98.00 -72.00   0.50    0.29    --  -91.75 -70.00 105.25   52
105  \w    -84.00 -58.00   0.50    0.07    --  -78.00 -71.00 138.15   52
106  \w    -96.00 -71.00   0.50    0.29    --  -91.75 -71.00 162.08   50
107  \w    -94.00 -69.00   0.50    0.29    --  -86.00 -63.00 164.08   50
108  \w    -84.00 -59.00   0.50    0.07    --  -74.00 -64.00 150.72   50
109  \w   -161.00-115.00   0.50    0.29    --  -91.75 -70.00 105.25   92
110  \w   -102.00 -76.00   0.50    0.29    --  -91.75 -63.00  14.20   52
111  \w    -89.00 -63.00   0.50    0.29    --  -82.00 -67.00  -8.99   52
112  \w    -74.00 -48.00   0.50    0.07    --  -66.00 -64.00-117.38   52
113  \w    -83.00 -57.00   0.50    0.07    --  -74.00 -63.00 -65.71   52
114  \w    -86.00 -61.00   0.50    0.07    --  -78.00 -63.00 -47.86   50
115  \w    -87.00 -61.00   0.50    0.07    --  -78.00 -62.00 -56.36   52
116  \w   -104.00 -57.00   0.50    0.07    --  -74.00 -61.00-139.92   94
117  \w   -106.00 -77.00   0.50    0.29    --  -91.75 -61.00-150.00   58
118  \w   -103.00 -77.00   0.50    0.29    --  -91.75 -61.00-180.00   52
119  \w   -156.00-130.00   0.50    0.29    --  -91.75 -61.00-150.00   52
120  \w    -89.00 -51.00   0.50    0.07    --  -66.00 -61.00 -87.74   76
121  \w    -91.00 -66.00   0.50    0.29    --  -82.00 -60.00-168.47   50
122  \w   -102.00 -76.00   0.50    0.29    --  -91.75 -61.00  30.00   52
123  \w   -112.00 -75.00   0.50    0.29    --  -91.75 -61.00  78.86   74
124  \w    -82.00 -57.00   0.50    0.07    --  -74.00 -63.00 165.07   50
125  \w   -116.00 -91.00   0.50    0.29    --  -91.75 -95.00  60.00   50
126  \w   -112.00 -67.00   0.50    0.07    --  -47.37-148.00   9.00   90
127  \w   -149.00 -77.00   0.50    0.29    --  -91.75-148.00   9.00  144
128  \w   -122.00 -96.00   0.50    0.29    --  -91.75-125.00 174.00   52
;
_diffrn_measurement_device 'four-circle diffractometer'
_diffrn_measurement_device_type 'Rigaku XtaLAB Synergy-S'
_diffrn_measurement_method '\w scans'
_diffrn_orient_matrix_type 'CrysAlisPro convention (1999,Acta A55,543-557)'
_diffrn_orient_matrix_UB_11 0.0687750000
_diffrn_orient_matrix_UB_12 -0.1658883000
_diffrn_orient_matrix_UB_13 0.1061475000
_diffrn_orient_matrix_UB_21 -0.0600599000
_diffrn_orient_matrix_UB_22 0.1406983000
_diffrn_orient_matrix_UB_23 0.0704814000
_diffrn_orient_matrix_UB_31 -0.1910978000
_diffrn_orient_matrix_UB_32 0.0117029000
_diffrn_orient_matrix_UB_33 0.0104665000
_diffrn_radiation_monochromator 'multi-layer mirror optics'
_diffrn_radiation_probe x-ray
_diffrn_radiation_type 'Cu K\a'
_diffrn_radiation_wavelength 1.54184
_diffrn_reflns_av_R_equivalents 0.0406
_diffrn_reflns_av_unetI/netI 0.0244
_diffrn_reflns_Laue_measured_fraction_full 1.000
_diffrn_reflns_Laue_measured_fraction_max 0.968
_diffrn_reflns_limit_h_max 8
_diffrn_reflns_limit_h_min -10
_diffrn_reflns_limit_k_max 10
_diffrn_reflns_limit_k_min -10
_diffrn_reflns_limit_l_max 16
_diffrn_reflns_limit_l_min -16
_diffrn_reflns_number 21434
_diffrn_reflns_point_group_measured_fraction_full 1.000
_diffrn_reflns_point_group_measured_fraction_max 0.968
_diffrn_reflns_theta_full 67.684
_diffrn_reflns_theta_max 80.019
_diffrn_reflns_theta_min 3.668
_diffrn_source 'microfocus sealed X-ray tube'
_diffrn_source_type PhotonJet-S
_exptl_absorpt_coefficient_mu 7.526
_exptl_absorpt_correction_T_max 0.926
_exptl_absorpt_correction_T_min 0.516
_exptl_absorpt_correction_type gaussian
_exptl_absorpt_process_details
;
CrysAlisPro 1.171.44.140a (Rigaku Oxford Diffraction, 2026)
Numerical absorption correction based on gaussian integration over
a multifaceted crystal model
Empirical absorption correction using spherical harmonics,
implemented in SCALE3 ABSPACK scaling algorithm.
;
_exptl_crystal_colour 'light red'
_exptl_crystal_colour_modifier light
_exptl_crystal_colour_primary red
_exptl_crystal_density_diffrn 1.576
_exptl_crystal_description block
_exptl_crystal_F_000 362
_exptl_crystal_size_max 0.16
_exptl_crystal_size_mid 0.12
_exptl_crystal_size_min 0.08
_refine_diff_density_max 0.357
_refine_diff_density_min -0.442
_refine_diff_density_rms 0.055
_refine_ls_extinction_method none
_refine_ls_goodness_of_fit_ref 1.126
_refine_ls_hydrogen_treatment mixed
_refine_ls_matrix_type full
_refine_ls_number_parameters 218
_refine_ls_number_reflns 3124
_refine_ls_number_restraints 0
_refine_ls_restrained_S_all 1.126
_refine_ls_R_factor_all 0.0299
_refine_ls_R_factor_gt 0.0284
_refine_ls_shift/su_max 0.001
_refine_ls_shift/su_mean 0.000
_refine_ls_structure_factor_coef Fsqd
_refine_ls_weighting_details 'w=1/[\s^2^(Fo^2^)+(0.0425P)^2^+0.3133P] where P=(Fo^2^+2Fc^2^)/3'
_refine_ls_weighting_scheme calc
_refine_ls_wR_factor_gt 0.0797
_refine_ls_wR_factor_ref 0.0805
_reflns_Friedel_coverage 0.000
_reflns_number_gt 3006
_reflns_number_total 3124
_reflns_threshold_expression 'I > 2\s(I)'
_cod_data_source_file d6nj00370b2.cif
_cod_data_source_block aa310_auto
_cod_database_code 7064414
_shelx_shelxl_version_number 2019/1
_chemical_oxdiff_formula C12H17MnN5O4
_chemical_oxdiff_usercomment 'yellow plate'
_shelx_space_group_comment
;
The symmetry employed for this shelxl refinement is uniquely defined
by the following loop, which should always be used as a source of
symmetry information in preference to the above space-group names.
They are only intended as comments.
;
_cell_oxdiff_angle_alpha 73.241(3)
_cell_oxdiff_angle_beta 83.832(3)
_cell_oxdiff_angle_gamma 60.862(3)
_cell_oxdiff_length_a 8.3343(3)
_cell_oxdiff_length_b 8.4136(3)
_cell_oxdiff_length_c 12.5945(4)
_cell_oxdiff_measurement_reflns_used 12519
_cell_oxdiff_volume 738.04(4)
_shelx_estimated_absorpt_t_max 0.584
_shelx_estimated_absorpt_t_min 0.379
_diffrn_oxdiff_digest_od_ed
;

;
_diffrn_oxdiff_measurement_exp_name aa310.par
_olex2_refinement_description
;
1. Fixed Uiso
 At 1.2 times of:
  All C(H) groups
 At 1.5 times of:
  All C(H,H,H) groups
2.a Aromatic/amide H refined with riding coordinates:
 C1(H1), C2(H2), C3(H3A), C4(H4)
2.b Idealised Me refined as rotating group:
 C7(H7A,H7B,H7C), C10(H10A,H10B,H10C), C12(H12A,H12B,H12C)
;
_olex2_submission_special_instructions 'No special instructions were received'
_oxdiff_exptl_absorpt_empirical_details
;
Empirical correction (ABSPACK) includes:
- Absorption correction using spherical harmonics
- Frame scaling
;
_oxdiff_exptl_absorpt_empirical_full_max 1.740
_oxdiff_exptl_absorpt_empirical_full_min 0.635

loop_
_space_group_symop_operation_xyz
'x, y, z'
'-x, -y, -z'

loop_
_atom_site_label
_atom_site_type_symbol
_atom_site_fract_x
_atom_site_fract_y
_atom_site_fract_z
_atom_site_U_iso_or_equiv
_atom_site_adp_type
_atom_site_occupancy
_atom_site_site_symmetry_order
_atom_site_calc_flag
_atom_site_refinement_flags_posn
_atom_site_refinement_flags_adp
_atom_site_refinement_flags_occupancy
_atom_site_disorder_assembly
_atom_site_disorder_group
Mn1 Mn 0.68810(3) 0.37125(4) 0.76884(2) 0.01744(10) Uani 1 1 d . . . . .
O1 O 0.67250(17) 0.64921(17) 0.70817(10) 0.0210(3) Uani 1 1 d . . . . .
O2 O 0.76433(17) 0.51836(17) 0.88473(10) 0.0206(2) Uani 1 1 d . . . . .
O3 O 0.89362(17) 0.09264(17) 0.84251(11) 0.0229(3) Uani 1 1 d . . . . .
O4 O 1.06254(17) 0.23132(18) 0.77067(10) 0.0228(3) Uani 1 1 d . . . . .
N1 N 0.75697(19) 0.32577(19) 0.59068(12) 0.0181(3) Uani 1 1 d . . . . .
N2 N 0.48182(19) 0.31057(19) 0.70074(11) 0.0169(3) Uani 1 1 d . . . . .
N3 N 0.3461(2) 0.3093(2) 0.77003(12) 0.0185(3) Uani 1 1 d . . . . .
H3 H 0.271(4) 0.280(3) 0.759(2) 0.033(6) Uiso 1 1 d . . . . .
N4 N 0.1838(2) 0.3984(2) 0.92019(13) 0.0235(3) Uani 1 1 d . . . . .
H4A H 0.181(3) 0.424(3) 0.981(2) 0.032(6) Uiso 1 1 d . . . . .
H4B H 0.104(4) 0.370(4) 0.902(2) 0.036(6) Uiso 1 1 d . . . . .
N5 N 0.4598(2) 0.4136(2) 0.87826(12) 0.0207(3) Uani 1 1 d . . . . .
H5 H 0.438(3) 0.452(3) 0.939(2) 0.033(6) Uiso 1 1 d . . . . .
C1 C 0.8970(2) 0.3399(2) 0.53440(15) 0.0211(3) Uani 1 1 d . . . . .
H1 H 0.963126 0.383028 0.564813 0.025 Uiso 1 1 calc R U . . .
C2 C 0.9514(2) 0.2952(3) 0.43423(15) 0.0233(4) Uani 1 1 d . . . . .
H2 H 1.051830 0.307338 0.396979 0.028 Uiso 1 1 calc R U . . .
C3 C 0.8542(2) 0.2321(3) 0.39004(15) 0.0227(4) Uani 1 1 d . . . . .
H3A H 0.888235 0.198518 0.322050 0.027 Uiso 1 1 calc R U . . .
C4 C 0.7071(2) 0.2187(2) 0.44648(14) 0.0205(3) Uani 1 1 d . . . . .
H4 H 0.638048 0.177628 0.416997 0.025 Uiso 1 1 calc R U . . .
C5 C 0.6615(2) 0.2661(2) 0.54673(13) 0.0170(3) Uani 1 1 d . . . . .
C6 C 0.5063(2) 0.2561(2) 0.61208(13) 0.0168(3) Uani 1 1 d . . . . .
C7 C 0.3989(2) 0.1792(3) 0.57598(14) 0.0207(3) Uani 1 1 d . . . . .
H7A H 0.470983 0.041129 0.593711 0.031 Uiso 1 1 calc R U . . .
H7B H 0.372315 0.231617 0.495760 0.031 Uiso 1 1 calc R U . . .
H7C H 0.283301 0.214741 0.614857 0.031 Uiso 1 1 calc R U . . .
C8 C 0.3324(2) 0.3766(2) 0.86010(14) 0.0181(3) Uani 1 1 d . . . . .
C9 C 0.7262(2) 0.6526(2) 0.79779(14) 0.0179(3) Uani 1 1 d . . . . .
C10 C 0.7444(3) 0.8217(2) 0.79959(15) 0.0241(4) Uani 1 1 d . . . . .
H10A H 0.637925 0.904390 0.834802 0.036 Uiso 1 1 calc R U . . .
H10B H 0.750106 0.891607 0.723412 0.036 Uiso 1 1 calc R U . . .
H10C H 0.857065 0.778999 0.841712 0.036 Uiso 1 1 calc R U . . .
C11 C 1.0472(2) 0.0894(2) 0.82794(14) 0.0203(3) Uani 1 1 d . . . . .
C12 C 1.2169(3) -0.0909(3) 0.88110(18) 0.0316(4) Uani 1 1 d . . . . .
H12A H 1.270969 -0.069344 0.937340 0.047 Uiso 1 1 calc R U . . .
H12B H 1.306477 -0.130211 0.824248 0.047 Uiso 1 1 calc R U . . .
H12C H 1.183453 -0.190374 0.916209 0.047 Uiso 1 1 calc R U . . .

loop_
_atom_site_aniso_label
_atom_site_aniso_U_11
_atom_site_aniso_U_22
_atom_site_aniso_U_33
_atom_site_aniso_U_23
_atom_site_aniso_U_13
_atom_site_aniso_U_12
Mn1 0.01756(15) 0.02109(15) 0.01879(15) -0.00584(10) -0.00003(10) -0.01274(11)
O1 0.0246(6) 0.0240(6) 0.0190(6) -0.0063(5) -0.0016(5) -0.0145(5)
O2 0.0232(6) 0.0228(6) 0.0199(6) -0.0052(5) -0.0001(5) -0.0144(5)
O3 0.0190(6) 0.0253(6) 0.0282(6) -0.0065(5) 0.0002(5) -0.0137(5)
O4 0.0225(6) 0.0274(6) 0.0250(6) -0.0074(5) 0.0004(5) -0.0166(5)
N1 0.0173(7) 0.0208(7) 0.0191(7) -0.0048(5) -0.0009(5) -0.0114(6)
N2 0.0163(7) 0.0199(6) 0.0177(6) -0.0049(5) 0.0005(5) -0.0111(5)
N3 0.0191(7) 0.0273(7) 0.0188(7) -0.0097(6) 0.0032(5) -0.0170(6)
N4 0.0216(8) 0.0380(9) 0.0204(7) -0.0133(6) 0.0036(6) -0.0191(7)
N5 0.0192(7) 0.0295(7) 0.0210(7) -0.0119(6) 0.0015(6) -0.0148(6)
C1 0.0193(8) 0.0250(8) 0.0237(8) -0.0053(7) -0.0009(6) -0.0145(7)
C2 0.0191(8) 0.0292(9) 0.0240(9) -0.0069(7) 0.0029(7) -0.0140(7)
C3 0.0222(9) 0.0289(9) 0.0198(8) -0.0083(7) 0.0033(7) -0.0139(7)
C4 0.0209(8) 0.0241(8) 0.0205(8) -0.0077(6) 0.0008(6) -0.0129(7)
C5 0.0154(8) 0.0168(7) 0.0197(8) -0.0028(6) -0.0018(6) -0.0090(6)
C6 0.0169(8) 0.0177(7) 0.0174(7) -0.0032(6) -0.0014(6) -0.0099(6)
C7 0.0212(8) 0.0287(9) 0.0205(8) -0.0108(7) 0.0025(6) -0.0165(7)
C8 0.0180(8) 0.0191(7) 0.0180(8) -0.0053(6) 0.0000(6) -0.0093(6)
C9 0.0144(8) 0.0219(8) 0.0204(8) -0.0073(6) 0.0015(6) -0.0102(6)
C10 0.0293(10) 0.0230(8) 0.0248(9) -0.0055(7) -0.0032(7) -0.0157(7)
C11 0.0206(8) 0.0246(8) 0.0197(8) -0.0091(6) 0.0014(6) -0.0124(7)
C12 0.0219(9) 0.0295(10) 0.0351(10) -0.0042(8) -0.0021(8) -0.0078(8)

loop_
_atom_type_symbol
_atom_type_description
_atom_type_scat_dispersion_real
_atom_type_scat_dispersion_imag
_atom_type_scat_source
C C 0.0181 0.0091 'International Tables Vol C Tables 4.2.6.8 and 6.1.1.4'
H H 0.0000 0.0000 'International Tables Vol C Tables 4.2.6.8 and 6.1.1.4'
Mn Mn -0.5299 2.8052 'International Tables Vol C Tables 4.2.6.8 and 6.1.1.4'
N N 0.0311 0.0180 'International Tables Vol C Tables 4.2.6.8 and 6.1.1.4'
O O 0.0492 0.0322 'International Tables Vol C Tables 4.2.6.8 and 6.1.1.4'

loop_
_exptl_crystal_face_index_h
_exptl_crystal_face_index_k
_exptl_crystal_face_index_l
_exptl_crystal_face_perp_dist
0 1 -1 0.0266
3 0 -6 0.0796
-5 -3 0 0.0791
5 3 0 0.0686
-3 -3 -7 0.0614
0 -4 -7 0.0488
0 -5 -2 0.0486
0 -4 0 0.0419
0 0 8 0.0495
-3 3 2 0.0501
0 5 2 0.0514
-3 0 -6 0.0425
-3 -5 0 0.0578

loop_
_geom_angle_atom_site_label_1
_geom_angle_atom_site_label_2
_geom_angle_atom_site_label_3
_geom_angle
_geom_angle_site_symmetry_1
_geom_angle_site_symmetry_3
_geom_angle_publ_flag
O1 Mn1 O2 56.35(4) . . ?
O1 Mn1 N1 90.24(5) . . ?
O1 Mn1 N2 120.30(5) . . ?
O3 Mn1 O1 136.14(5) . . ?
O3 Mn1 O2 95.24(5) . . ?
O3 Mn1 N1 91.35(5) . . ?
O3 Mn1 N2 100.50(5) . . ?
O3 Mn1 N5 104.12(5) . . ?
N1 Mn1 O2 136.26(5) . . ?
N2 Mn1 O2 151.46(5) . . ?
N2 Mn1 N1 67.34(5) . . ?
N5 Mn1 O1 104.35(5) . . ?
N5 Mn1 O2 83.07(5) . . ?
N5 Mn1 N1 136.67(5) . . ?
N5 Mn1 N2 70.11(5) . . ?
C9 O1 Mn1 97.39(10) . . ?
C9 O2 Mn1 84.77(9) . . ?
C11 O3 Mn1 107.74(11) . . ?
C1 N1 Mn1 122.93(11) . . ?
C1 N1 C5 118.08(14) . . ?
C5 N1 Mn1 118.72(11) . . ?
N3 N2 Mn1 114.62(10) . . ?
C6 N2 Mn1 123.36(11) . . ?
C6 N2 N3 121.33(14) . . ?
N2 N3 H3 124.4(18) . . ?
N2 N3 C8 115.10(14) . . ?
C8 N3 H3 120.3(18) . . ?
H4A N4 H4B 123(2) . . ?
C8 N4 H4A 115.8(16) . . ?
C8 N4 H4B 120.8(17) . . ?
Mn1 N5 H5 129.1(16) . . ?
C8 N5 Mn1 120.70(12) . . ?
C8 N5 H5 110.2(16) . . ?
N1 C1 H1 118.1 . . ?
N1 C1 C2 123.83(16) . . ?
C2 C1 H1 118.1 . . ?
C1 C2 H2 121.1 . . ?
C1 C2 C3 117.89(16) . . ?
C3 C2 H2 121.1 . . ?
C2 C3 H3A 120.4 . . ?
C4 C3 C2 119.14(16) . . ?
C4 C3 H3A 120.4 . . ?
C3 C4 H4 120.3 . . ?
C3 C4 C5 119.41(16) . . ?
C5 C4 H4 120.3 . . ?
N1 C5 C4 121.65(15) . . ?
N1 C5 C6 115.56(14) . . ?
C4 C5 C6 122.79(15) . . ?
N2 C6 C5 113.90(14) . . ?
N2 C6 C7 125.64(15) . . ?
C5 C6 C7 120.40(14) . . ?
C6 C7 H7A 109.5 . . ?
C6 C7 H7B 109.5 . . ?
C6 C7 H7C 109.5 . . ?
H7A C7 H7B 109.5 . . ?
H7A C7 H7C 109.5 . . ?
H7B C7 H7C 109.5 . . ?
N4 C8 N3 114.81(15) . . ?
N5 C8 N3 118.51(15) . . ?
N5 C8 N4 126.68(16) . . ?
O1 C9 C10 118.99(15) . . ?
O2 C9 O1 121.47(15) . . ?
O2 C9 C10 119.54(15) . . ?
C9 C10 H10A 109.5 . . ?
C9 C10 H10B 109.5 . . ?
C9 C10 H10C 109.5 . . ?
H10A C10 H10B 109.5 . . ?
H10A C10 H10C 109.5 . . ?
H10B C10 H10C 109.5 . . ?
O3 C11 O4 122.13(16) . . ?
O3 C11 C12 118.32(16) . . ?
O4 C11 C12 119.55(16) . . ?
C11 C12 H12A 109.5 . . ?
C11 C12 H12B 109.5 . . ?
C11 C12 H12C 109.5 . . ?
H12A C12 H12B 109.5 . . ?
H12A C12 H12C 109.5 . . ?
H12B C12 H12C 109.5 . . ?

loop_
_geom_bond_atom_site_label_1
_geom_bond_atom_site_label_2
_geom_bond_distance
_geom_bond_site_symmetry_2
_geom_bond_publ_flag
Mn1 O1 2.1828(12) . ?
Mn1 O2 2.4642(12) . ?
Mn1 O3 2.1135(13) . ?
Mn1 N1 2.3485(14) . ?
Mn1 N2 2.3187(14) . ?
Mn1 N5 2.1690(15) . ?
O1 C9 1.271(2) . ?
O2 C9 1.260(2) . ?
O3 C11 1.261(2) . ?
O4 C11 1.263(2) . ?
N1 C1 1.337(2) . ?
N1 C5 1.355(2) . ?
N2 N3 1.355(2) . ?
N2 C6 1.286(2) . ?
N3 H3 0.81(3) . ?
N3 C8 1.378(2) . ?
N4 H4A 0.85(3) . ?
N4 H4B 0.88(3) . ?
N4 C8 1.341(2) . ?
N5 H5 0.88(3) . ?
N5 C8 1.301(2) . ?
C1 H1 0.9500 . ?
C1 C2 1.387(3) . ?
C2 H2 0.9500 . ?
C2 C3 1.391(3) . ?
C3 H3A 0.9500 . ?
C3 C4 1.387(3) . ?
C4 H4 0.9500 . ?
C4 C5 1.392(2) . ?
C5 C6 1.481(2) . ?
C6 C7 1.498(2) . ?
C7 H7A 0.9800 . ?
C7 H7B 0.9800 . ?
C7 H7C 0.9800 . ?
C9 C10 1.509(2) . ?
C10 H10A 0.9800 . ?
C10 H10B 0.9800 . ?
C10 H10C 0.9800 . ?
C11 C12 1.510(2) . ?
C12 H12A 0.9800 . ?
C12 H12B 0.9800 . ?
C12 H12C 0.9800 . ?

loop_
_geom_torsion_atom_site_label_1
_geom_torsion_atom_site_label_2
_geom_torsion_atom_site_label_3
_geom_torsion_atom_site_label_4
_geom_torsion
_geom_torsion_site_symmetry_1
_geom_torsion_site_symmetry_2
_geom_torsion_site_symmetry_3
_geom_torsion_site_symmetry_4
_geom_torsion_publ_flag
Mn1 O1 C9 O2 -1.37(18) . . . . ?
Mn1 O1 C9 C10 178.66(13) . . . . ?
Mn1 O2 C9 O1 1.21(15) . . . . ?
Mn1 O2 C9 C10 -178.82(15) . . . . ?
Mn1 O3 C11 O4 -4.93(19) . . . . ?
Mn1 O3 C11 C12 175.13(13) . . . . ?
Mn1 N1 C1 C2 173.27(13) . . . . ?
Mn1 N1 C5 C4 -173.64(12) . . . . ?
Mn1 N1 C5 C6 6.65(18) . . . . ?
Mn1 N2 N3 C8 11.01(17) . . . . ?
Mn1 N2 C6 C5 -9.75(19) . . . . ?
Mn1 N2 C6 C7 167.43(12) . . . . ?
Mn1 N5 C8 N3 0.2(2) . . . . ?
Mn1 N5 C8 N4 -179.18(14) . . . . ?
N1 C1 C2 C3 0.0(3) . . . . ?
N1 C5 C6 N2 1.6(2) . . . . ?
N1 C5 C6 C7 -175.70(14) . . . . ?
N2 N3 C8 N4 171.64(14) . . . . ?
N2 N3 C8 N5 -7.8(2) . . . . ?
N3 N2 C6 C5 -179.72(13) . . . . ?
N3 N2 C6 C7 -2.5(2) . . . . ?
C1 N1 C5 C4 0.6(2) . . . . ?
C1 N1 C5 C6 -179.14(14) . . . . ?
C1 C2 C3 C4 0.8(3) . . . . ?
C2 C3 C4 C5 -0.9(3) . . . . ?
C3 C4 C5 N1 0.2(3) . . . . ?
C3 C4 C5 C6 179.91(15) . . . . ?
C4 C5 C6 N2 -178.06(15) . . . . ?
C4 C5 C6 C7 4.6(2) . . . . ?
C5 N1 C1 C2 -0.7(2) . . . . ?
C6 N2 N3 C8 -178.20(14) . . . . ?

loop_
_exptl_oxdiff_crystal_face_indexfrac_h
_exptl_oxdiff_crystal_face_indexfrac_k
_exptl_oxdiff_crystal_face_indexfrac_l
_exptl_oxdiff_crystal_face_x
_exptl_oxdiff_crystal_face_y
_exptl_oxdiff_crystal_face_z
-0.0005 1.0003 -0.9988 -0.2720 0.0704 0.0014
3.0818 0.1289 -6.1552 -0.4628 -0.6008 -0.6518
-5.3502 -2.5682 0.3146 0.0915 -0.0178 0.9956
5.3507 2.5649 -0.3109 -0.0905 0.0176 -0.9957
-3.3742 -3.4980 -6.7181 -0.3649 -0.7630 0.5336
-0.0303 -3.6045 -6.8186 -0.1279 -0.9859 -0.1078
-0.0484 -4.7935 -2.1233 0.5665 -0.8212 -0.0691
0.0556 -4.4929 0.4131 0.7930 -0.6064 -0.0589
-0.0142 0.0756 7.8567 0.8205 0.5652 0.0858
-2.6484 2.8546 1.7562 -0.4693 0.6845 0.5579
-0.0264 4.7569 2.1249 -0.5654 0.8206 0.0830
-2.9395 -0.0177 -5.9517 -0.8310 -0.2454 0.4992
-2.6288 -5.3068 -0.4417 0.6527 -0.6199 0.4356
